data_2004778
loop_
_publ_author_name
'Sakai, K.'
'Ishikura, A.'
'Tsubomura, T.'
'Matsumoto, K.'

_publ_section_title
;
 Two Different Crystal Forms of
 <i>cis</i>-diamminebis(pyrazole)platinum(II) Nitrate
;
_journal_issue 4
_journal_name_full 'Acta Crystallographica Section C'
_journal_page_first 779
_journal_page_last 783
_journal_paper_doi 10.1107/S0108270195013461
_journal_volume 52
_journal_year 1996
_chemical_formula_iupac '[Pt1 (N H3)2 (C3 H4 N2)2](N1 O3)2'
_chemical_formula_moiety 'C6 H14 N6 Pt1, (N O3)2'
_chemical_formula_structural '(Pt (N H3)2 (C3 H4 N2)2) (N O3)2'
_chemical_formula_sum 'C6 H14 N8 O6 Pt'
_chemical_formula_weight 489.32
_chemical_name_systematic
;
cis-Diammine-bis(pyrazole)platinum(II) nitrate
;
_space_group_IT_number 14
_symmetry_cell_setting monoclinic
_symmetry_space_group_name_Hall '-P 2yn'
_symmetry_space_group_name_H-M 'P 1 21/n 1'
_audit_creation_method 'teXsan (modified by Ken Sakai)'
_cell_angle_alpha 90
_cell_angle_beta 90.530(10)
_cell_angle_gamma 90
_cell_formula_units_Z 4.00
_cell_length_a 8.9430(10)
_cell_length_b 9.222(2)
_cell_length_c 17.184(2)
_cell_measurement_reflns_used 25
_cell_measurement_temperature 296.0
_cell_measurement_theta_max 29.89
_cell_measurement_theta_min 25.16
_cell_volume 1417.1(4)
_computing_cell_refinement 'MSC/AFC Diffractometer Control'
_computing_data_collection 'MSC/AFC Diffractometer Control'
_computing_data_reduction 'teXsan: PROCESS (MSC)'
_computing_publication_material 'teXsan: FINISH (MSC)'
_computing_structure_refinement 'teXsan: LS (MSC)'
_computing_structure_solution 'SAPI91 (Fan, 1991)'
_diffrn_ambient_temperature 296
_diffrn_measurement_device 'Rigaku AFC-5S'
_diffrn_measurement_method \w/2\q
_diffrn_radiation_monochromator graphite
_diffrn_radiation_source 'X-ray tube'
_diffrn_radiation_type MoK\a
_diffrn_radiation_wavelength 0.71069
_diffrn_reflns_av_R_equivalents 0.0474
_diffrn_reflns_av_sigmaI/netI 0.0503
_diffrn_reflns_limit_h_max 11
_diffrn_reflns_limit_h_min 0
_diffrn_reflns_limit_k_max 11
_diffrn_reflns_limit_k_min 0
_diffrn_reflns_limit_l_max 22
_diffrn_reflns_limit_l_min -22
_diffrn_reflns_number 3675
_diffrn_reflns_theta_max 27.5
_diffrn_reflns_theta_min 2.2
_diffrn_standards_decay_% 0.73
_diffrn_standards_interval_count 150
_diffrn_standards_number 3
_exptl_absorpt_coefficient_mu 9.944
_exptl_absorpt_correction_T_max 1.000
_exptl_absorpt_correction_T_min 0.702
_exptl_absorpt_correction_type 'empirical via \y scan'
_exptl_absorpt_process_details psi-scan
_exptl_crystal_colour colorless
_exptl_crystal_density_diffrn 2.2934
_exptl_crystal_density_method 'not measured'
_exptl_crystal_description prism
_exptl_crystal_F_000 928.00
_exptl_crystal_size_max 0.30
_exptl_crystal_size_mid 0.30
_exptl_crystal_size_min 0.10
_refine_diff_density_max 1.81
_refine_diff_density_min -1.61
_refine_ls_extinction_coef 2.96793
_refine_ls_extinction_method 'Zachariasen type II, Gaussian isotropic'
_refine_ls_goodness_of_fit_obs 3.18
_refine_ls_hydrogen_treatment noref
_refine_ls_matrix_type full
_refine_ls_number_constraints 0
_refine_ls_number_parameters 191
_refine_ls_number_reflns 2458
_refine_ls_number_restraints 0
_refine_ls_R_factor_obs 0.0391
_refine_ls_shift/esd_max 0.0000
_refine_ls_structure_factor_coef F
_refine_ls_weighting_scheme 'sigma; w = 1/\s^2^(F)'
_refine_ls_wR_factor_obs 0.0377
_reflns_number_observed 2458
_reflns_number_total 3461
_reflns_observed_criterion I_>_3.0_sigma(I)
_cod_data_source_file kh1060.cif
_cod_data_source_block ptpz1
_cod_original_sg_symbol_H-M 'P 21/n'
_cod_original_formula_sum 'C6 H14 N8 O6 Pt1'
_cod_database_code 2004778

loop_
_symmetry_equiv_pos_as_xyz
'   +x,   +y,   +z'
1/2-x,1/2+y,1/2-z
'   -x,   -y,   -z'
1/2+x,1/2-y,1/2+z

loop_
_atom_site_aniso_label
_atom_site_aniso_U_11
_atom_site_aniso_U_22
_atom_site_aniso_U_33
_atom_site_aniso_U_12
_atom_site_aniso_U_13
_atom_site_aniso_U_23
Pt 0.0231(2) 0.0283(2) 0.0256(2) 0.0013(3) 0.0011(2) -0.0019(3)
O(1) 0.036(6) 0.084(8) 0.057(7) -0.032(5) -0.016(5) 0.030(6)
O(2) 0.037(6) 0.073(7) 0.043(6) 0.002(5) -0.013(5) 0.017(5)
O(3) 0.056(7) 0.053(7) 0.075(8) -0.001(6) 0.006(6) 0.004(6)
O(4) 0.037(6) 0.072(7) 0.059(7) -0.024(5) -0.005(5) 0.008(6)
O(5) 0.045(6) 0.058(7) 0.073(8) 0.004(5) -0.007(6) -0.009(6)
O(6) 0.071(7) 0.027(6) 0.079(8) 0.001(5) -0.016(6) 0.011(5)
N(1) 0.021(6) 0.051(8) 0.039(7) -0.003(5) 0.000(5) -0.004(5)
N(2) 0.041(7) 0.031(6) 0.058(8) 0.001(5) 0.020(6) -0.013(6)
N(3) 0.032(6) 0.024(6) 0.029(6) -0.001(5) 0.009(5) -0.007(5)
N(4) 0.041(6) 0.028(6) 0.038(6) 0.010(6) 0.000(5) 0.003(6)
N(5) 0.020(5) 0.045(7) 0.019(5) 0.006(5) -0.005(4) -0.002(5)
N(6) 0.028(6) 0.081(9) 0.014(5) 0.003(6) -0.004(4) -0.004(5)
N(7) 0.040(8) 0.046(8) 0.034(7) -0.001(7) 0.014(6) 0.009(6)
N(8) 0.045(7) 0.053(8) 0.028(6) 0.006(8) 0.002(5) -0.003(7)
C(1) 0.050(10) 0.033(8) 0.060(10) -0.015(7) -0.008(8) -0.003(7)
C(2) 0.041(8) 0.048(8) 0.042(8) -0.014(9) 0.001(6) -0.008(9)
C(3) 0.021(7) 0.044(8) 0.047(9) 0.010(6) -0.001(6) -0.002(7)
C(4) 0.039(8) 0.070(10) 0.018(7) -0.001(7) 0.007(6) -0.001(7)
C(5) 0.052(9) 0.046(9) 0.018(7) -0.004(7) 0.004(6) -0.007(6)
C(6) 0.046(8) 0.043(9) 0.021(6) 0.006(7) -0.012(6) -0.004(6)

loop_
_atom_site_label
_atom_site_fract_x
_atom_site_fract_y
_atom_site_fract_z
_atom_site_U_iso_or_equiv
_atom_site_thermal_displace_type
_atom_site_calc_flag
_atom_site_calc_attached_atom
Pt .56356(5) .39010(5) .65321(3) .02570(10) Uani d .
O(1) .9386(10) .2570(10) .7088(5) .059(3) Uani d .
O(2) 1.1457(9) .2590(10) .7742(5) .051(3) Uani d .
O(3) 1.0680(10) .4560(10) .7204(6) .061(4) Uani d .
O(4) .6285(10) .3070(10) .8794(5) .056(3) Uani d .
O(5) .8640(10) .3180(10) .9009(5) .059(3) Uani d .
O(6) .7430(10) .5130(10) .8743(6) .059(3) Uani d .
N(1) .4370(10) .4300(10) .7506(6) .037(3) Uani d .
N(2) .7100(10) .5440(10) .6907(6) .043(3) Uani d .
N(3) .4170(10) .2383(10) .6142(5) .028(3) Uani d .
N(4) .4550(10) .1010(10) .6032(5) .036(3) Uani d .
N(5) .6896(9) .3580(10) .5580(5) .028(3) Uani d .
N(6) .8370(10) .3340(10) .5601(5) .041(3) Uani d .
N(7) 1.0500(10) .3260(10) .7354(7) .040(4) Uani d .
N(8) .7450(10) .3820(10) .8846(5) .042(3) Uani d .
C(1) .335(2) .0210(10) .5806(8) .047(5) Uani d .
C(2) .2160(10) .111(2) .5771(7) .044(4) Uani d .
C(3) .2700(10) .2450(10) .5954(7) .037(4) Uani d .
C(4) .8980(10) .327(2) .4916(7) .043(4) Uani d .
C(5) .7860(10) .3470(10) .4397(7) .039(4) Uani d .
C(6) .6580(10) .3650(10) .4838(6) .037(4) Uani d .
H(1) .3673 .3640 .7541 .0377 Uiso calc N(1)
H(2) .3960 .5149 .7468 .0377 Uiso calc N(1)
H(3) .4939 .4264 .7918 .0197 Uiso calc N(1)
H(4) .6680 .5972 .7261 .0441 Uiso calc N(2)
H(5) .7891 .5023 .7104 .0441 Uiso calc N(2)
H(6) .7360 .5984 .6517 .0197 Uiso calc N(2)
H(7) .5446 .0666 .6097 .0404 Uiso calc N(4)
H(8) .3351 -0.0796 .5693 .0545 Uiso calc C(1)
H(9) .1157 .0856 .5644 .0532 Uiso calc C(2)
H(10) .2120 .3310 .5950 .0435 Uiso calc C(3)
H(11) .8876 .3237 .6033 .0414 Uiso calc N(6)
H(12) 1.0008 .3117 .4804 .0492 Uiso calc C(4)
H(13) .7925 .3494 .3846 .0433 Uiso calc C(5)
H(14) .5603 .3798 .4629 .0440 Uiso calc C(6)

loop_
_atom_type_symbol
_atom_type_scat_dispersion_real
_atom_type_scat_dispersion_imag
_atom_type_scat_source
C 0.003 0.002 'International Tables for X-ray Crystallography (1974, Vol. IV)'
H 0.000 0.000 'International Tables for X-ray Crystallography (1974, Vol. IV)'
N 0.006 0.003 'International Tables for X-ray Crystallography (1974, Vol. IV)'
Pt -1.703 8.390 'International Tables for X-ray Crystallography (1974, Vol. IV)'
O 0.011 0.006 'International Tables for X-ray Crystallography (1974, Vol. IV)'

loop_
_geom_angle_atom_site_label_1
_geom_angle_atom_site_label_2
_geom_angle_atom_site_label_3
_geom_angle
_geom_angle_publ_flag
N(1) Pt N(2) 88.7(4) yes
N(1) Pt N(3) 91.8(4) yes
N(1) Pt N(5) 178.3(4) yes
N(2) Pt N(3) 179.1(4) yes
N(2) Pt N(5) 89.9(4) yes
N(3) Pt N(5) 89.7(3) yes
N(4) N(3) C(3) 104.9(9) yes
N(3) N(4) C(1) 110.0(10) yes
N(6) N(5) C(6) 104.0(9) yes
N(5) N(6) C(4) 113.8(9) yes
N(4) C(1) C(2) 107.0(10) yes
C(1) C(2) C(3) 105.0(10) yes
N(3) C(3) C(2) 110.0(10) yes
N(6) C(4) C(5) 105.0(10) yes
C(4) C(5) C(6) 105.0(10) yes
N(5) C(6) C(5) 110.0(10) yes
Pt N(3) N(4) 122.7(8) no
Pt N(3) C(3) 132.4(8) no
Pt N(5) N(6) 124.1(7) no
Pt N(5) C(6) 131.8(8) no
O(1) N(7) O(2) 119.0(10) no
O(1) N(7) O(3) 120.0(10) no
O(2) N(7) O(3) 120.0(10) no
O(4) N(8) O(5) 117.0(10) no
O(4) N(8) O(6) 122.0(10) no
O(5) N(8) O(6) 120.0(10) no

loop_
_geom_bond_atom_site_label_1
_geom_bond_atom_site_label_2
_geom_bond_distance
_geom_bond_publ_flag
Pt N(1) 2.061(9) yes
Pt N(2) 2.033(10) yes
Pt N(3) 2.029(9) yes
Pt N(5) 2.018(9) yes
N(3) N(4) 1.330(10) yes
N(3) C(3) 1.350(10) yes
N(4) C(1) 1.350(10) yes
N(5) N(6) 1.340(10) yes
N(5) C(6) 1.310(10) yes
N(6) C(4) 1.300(10) yes
C(1) C(2) 1.35(2) yes
C(2) C(3) 1.36(2) yes
C(4) C(5) 1.35(2) yes
C(5) C(6) 1.39(2) yes
O(1) N(7) 1.260(10) no
O(2) N(7) 1.240(10) no
O(3) N(7) 1.240(10) no
O(4) N(8) 1.250(10) no
O(5) N(8) 1.250(10) no
O(6) N(8) 1.220(10) no
N(1) H(1) 0.8700 no
N(1) H(2) 0.8700 no
N(1) H(3) 0.8700 no
N(2) H(4) 0.8700 no
N(2) H(5) 0.8700 no
N(2) H(6) 0.8700 no
N(4) H(7) 0.8700 no
N(6) H(11) 0.8700 no
C(1) H(8) 0.9500 no
C(2) H(9) 0.9500 no
C(3) H(10) 0.9500 no
C(4) H(12) 0.9500 no
C(5) H(13) 0.9500 no
C(6) H(14) 0.9500 no

loop_
_geom_contact_atom_site_label_1
_geom_contact_atom_site_label_2
_geom_contact_distance
_geom_contact_site_symmetry_2
_geom_contact_publ_flag
O(1) N(6) 2.790(10) . yes
O(1) N(2) 2.940(10) 2_646 yes
O(2) N(1) 3.070(10) 1_655 yes
O(4) N(1) 3.010(10) . yes
O(4) N(2) 3.070(10) 2_646 yes
O(5) N(2) 3.050(10) 2_646 yes
O(5) N(4) 3.070(10) 2_656 yes
O(6) N(4) 2.840(10) 2_656 yes
O(1) N(1) 3.290(10) 2_646 no
O(1) N(2) 3.360(10) . no
O(2) N(1) 3.160(10) 2_646 no
O(3) N(4) 3.320(10) 2_656 no
O(3) N(2) 3.330(10) . no
O(3) N(1) 3.350(10) 1_655 no
O(6) N(2) 3.180(10) . no
O(6) N(6) 3.250(10) 2_656 no
